data_2229614
loop_
_publ_author_name
'Hassan, Ibrahim N.'
'Yi, Chong Yan'
'Kassim, Mohammad B.'

_publ_section_title
;
 Methyl 3-(3-benzoylthioureido)propanoate
;
_journal_coeditor_code DN2657
_journal_issue 4
_journal_name_full 'Acta Crystallographica Section E'
_journal_page_first o780
_journal_paper_doi 10.1107/S160053681100568X
_journal_volume 67
_journal_year 2011
_chemical_formula_iupac 'C12 H14 N2 O3 S'
_chemical_formula_moiety 'C12 H14 N2 O3 S'
_chemical_formula_sum 'C12 H14 N2 O3 S'
_chemical_formula_weight 266.31
_chemical_name_systematic
;
Methyl 3-(3-benzoylthioureido)propanoate
;
_space_group_IT_number 2
_symmetry_cell_setting triclinic
_symmetry_space_group_name_Hall '-P 1'
_symmetry_space_group_name_H-M 'P -1'
_atom_sites_solution_hydrogens geom
_atom_sites_solution_primary direct
_atom_sites_solution_secondary difmap
_audit_creation_method SHELXL-97
_cell_angle_alpha 86.168(5)
_cell_angle_beta 86.892(4)
_cell_angle_gamma 81.545(4)
_cell_formula_units_Z 2
_cell_length_a 7.5901(18)
_cell_length_b 8.2688(19)
_cell_length_c 10.547(3)
_cell_measurement_reflns_used 2861
_cell_measurement_temperature 298(2)
_cell_measurement_theta_max 28.30
_cell_measurement_theta_min 1.94
_cell_volume 652.6(3)
_computing_cell_refinement 'SAINT (Bruker, 2000)'
_computing_data_collection 'SMART (Bruker, 2000)'
_computing_data_reduction 'SAINT (Bruker, 2000)'
_computing_molecular_graphics
;
ORTEPIII (Burnett & Johnson, 1996), ORTEP-3 for Windows (Farrugia,
1997) and
PLATON (Spek, 2009)
;
_computing_publication_material
;
SHELXTL (Sheldrick, 2008), PARST (Nardelli, 1995) and PLATON
(Spek, 2009)
;
_computing_structure_refinement 'SHELXL97 (Sheldrick, 2008)'
_computing_structure_solution 'SHELXS97 (Sheldrick, 2008)'
_diffrn_ambient_temperature 298(2)
_diffrn_measured_fraction_theta_full 0.997
_diffrn_measured_fraction_theta_max 0.997
_diffrn_measurement_device_type
;
Bruker SMART APEX CCD area-detector
;
_diffrn_measurement_method \w
_diffrn_radiation_monochromator graphite
_diffrn_radiation_source 'fine-focus sealed tube'
_diffrn_radiation_type MoK\a
_diffrn_radiation_wavelength 0.71073
_diffrn_reflns_av_R_equivalents 0.0244
_diffrn_reflns_av_sigmaI/netI 0.0278
_diffrn_reflns_limit_h_max 10
_diffrn_reflns_limit_h_min -10
_diffrn_reflns_limit_k_max 11
_diffrn_reflns_limit_k_min -11
_diffrn_reflns_limit_l_max 14
_diffrn_reflns_limit_l_min -14
_diffrn_reflns_number 8953
_diffrn_reflns_theta_full 28.30
_diffrn_reflns_theta_max 28.30
_diffrn_reflns_theta_min 1.94
_exptl_absorpt_coefficient_mu 0.250
_exptl_absorpt_correction_T_max 0.9448
_exptl_absorpt_correction_T_min 0.9176
_exptl_absorpt_correction_type multi-scan
_exptl_absorpt_process_details '(SADABS; Sheldrick, 2000)'
_exptl_crystal_colour colourless
_exptl_crystal_density_diffrn 1.355
_exptl_crystal_density_method 'not measured'
_exptl_crystal_description block
_exptl_crystal_F_000 280
_exptl_crystal_size_max 0.35
_exptl_crystal_size_mid 0.31
_exptl_crystal_size_min 0.23
_refine_diff_density_max 0.265
_refine_diff_density_min -0.216
_refine_ls_extinction_method none
_refine_ls_goodness_of_fit_ref 1.122
_refine_ls_hydrogen_treatment constr
_refine_ls_matrix_type full
_refine_ls_number_parameters 163
_refine_ls_number_reflns 3229
_refine_ls_number_restraints 0
_refine_ls_restrained_S_all 1.122
_refine_ls_R_factor_all 0.0718
_refine_ls_R_factor_gt 0.0567
_refine_ls_shift/su_max 0.000
_refine_ls_shift/su_mean 0.000
_refine_ls_structure_factor_coef Fsqd
_refine_ls_weighting_details 'calc w=1/[\s^2^(Fo^2^)+(0.0624P)^2^+0.1657P] where P=(Fo^2^+2Fc^2^)/3'
_refine_ls_weighting_scheme calc
_refine_ls_wR_factor_gt 0.1334
_refine_ls_wR_factor_ref 0.1411
_reflns_number_gt 2654
_reflns_number_total 3229
_reflns_threshold_expression I>2\s(I)
_cod_data_source_file dn2657.cif
_cod_data_source_block I
_cod_database_code 2229614
_cod_database_fobs_code 2229614

loop_
_symmetry_equiv_pos_as_xyz
'x, y, z'
'-x, -y, -z'

loop_
_atom_site_type_symbol
_atom_site_label
_atom_site_fract_x
_atom_site_fract_y
_atom_site_fract_z
_atom_site_U_iso_or_equiv
_atom_site_adp_type
_atom_site_calc_flag
_atom_site_refinement_flags
_atom_site_occupancy
_atom_site_disorder_assembly
_atom_site_disorder_group
S S1 0.38506(7) 0.35748(7) 0.87738(5) 0.05290(19) Uani d . 1 . .
O O1 0.2339(2) 0.3507(2) 0.46757(14) 0.0658(5) Uani d . 1 . .
O O2 -0.1984(2) 0.2418(2) 0.71396(14) 0.0594(4) Uani d . 1 . .
O O3 -0.1813(2) 0.1042(2) 0.90333(16) 0.0656(5) Uani d . 1 . .
N N1 0.4213(2) 0.3096(2) 0.63147(15) 0.0442(4) Uani d . 1 . .
H H1A 0.5305 0.2778 0.6496 0.053 Uiso calc R 1 . .
N N2 0.1375(2) 0.4127(2) 0.70422(15) 0.0472(4) Uani d . 1 . .
H H2A 0.1086 0.4052 0.6273 0.057 Uiso calc R 1 . .
C C1 0.6740(3) 0.1203(3) 0.4582(2) 0.0572(6) Uani d . 1 . .
H H1B 0.6873 0.0919 0.5444 0.069 Uiso calc R 1 . .
C C2 0.7984(3) 0.0513(3) 0.3688(3) 0.0685(7) Uani d . 1 . .
H H2B 0.8948 -0.0242 0.3949 0.082 Uiso calc R 1 . .
C C3 0.7794(3) 0.0944(3) 0.2416(2) 0.0644(6) Uani d . 1 . .
H H3A 0.8635 0.0484 0.1820 0.077 Uiso calc R 1 . .
C C4 0.6379(3) 0.2044(3) 0.2022(2) 0.0630(6) Uani d . 1 . .
H H4A 0.6256 0.2331 0.1160 0.076 Uiso calc R 1 . .
C C5 0.5136(3) 0.2726(3) 0.2903(2) 0.0544(5) Uani d . 1 . .
H H5A 0.4173 0.3473 0.2630 0.065 Uiso calc R 1 . .
C C6 0.5295(3) 0.2318(2) 0.41872(18) 0.0429(4) Uani d . 1 . .
C C7 0.3820(3) 0.3027(3) 0.50660(18) 0.0457(5) Uani d . 1 . .
C C8 0.3050(3) 0.3619(2) 0.73260(17) 0.0412(4) Uani d . 1 . .
C C9 -0.0010(3) 0.4804(3) 0.7945(2) 0.0524(5) Uani d . 1 . .
H H9A -0.0993 0.5396 0.7477 0.063 Uiso calc R 1 . .
H H9B 0.0463 0.5584 0.8432 0.063 Uiso calc R 1 . .
C C10 -0.0714(3) 0.3532(3) 0.88575(19) 0.0548(6) Uani d . 1 . .
H H10A 0.0264 0.2960 0.9341 0.066 Uiso calc R 1 . .
H H10B -0.1579 0.4087 0.9453 0.066 Uiso calc R 1 . .
C C11 -0.1567(2) 0.2306(3) 0.82278(19) 0.0498(5) Uani d . 1 . .
C C12 -0.2732(4) -0.0183(4) 0.8564(3) 0.0828(8) Uani d . 1 . .
H H12A -0.2834 -0.1032 0.9219 0.124 Uiso calc R 1 . .
H H12B -0.2074 -0.0642 0.7838 0.124 Uiso calc R 1 . .
H H12C -0.3900 0.0309 0.8323 0.124 Uiso calc R 1 . .

loop_
_atom_site_aniso_label
_atom_site_aniso_U_11
_atom_site_aniso_U_22
_atom_site_aniso_U_33
_atom_site_aniso_U_12
_atom_site_aniso_U_13
_atom_site_aniso_U_23
S1 0.0462(3) 0.0734(4) 0.0374(3) 0.0019(2) -0.0064(2) -0.0099(2)
O1 0.0455(8) 0.1087(14) 0.0376(8) 0.0111(8) -0.0050(6) -0.0092(8)
O2 0.0487(9) 0.0918(12) 0.0405(8) -0.0169(8) -0.0049(6) -0.0074(8)
O3 0.0587(10) 0.0788(12) 0.0545(9) 0.0018(8) -0.0010(8) 0.0032(8)
N1 0.0347(8) 0.0593(10) 0.0377(8) -0.0015(7) -0.0020(6) -0.0076(7)
N2 0.0380(8) 0.0664(11) 0.0360(8) -0.0001(8) -0.0033(6) -0.0086(7)
C1 0.0571(13) 0.0664(14) 0.0464(11) 0.0019(11) -0.0066(10) -0.0101(10)
C2 0.0546(14) 0.0803(17) 0.0663(15) 0.0120(12) -0.0043(11) -0.0194(13)
C3 0.0532(13) 0.0839(17) 0.0544(13) -0.0035(12) 0.0137(10) -0.0200(12)
C4 0.0623(14) 0.0824(17) 0.0419(11) -0.0071(12) 0.0108(10) -0.0037(11)
C5 0.0491(12) 0.0660(14) 0.0450(11) -0.0022(10) 0.0038(9) 0.0005(10)
C6 0.0407(10) 0.0494(11) 0.0400(10) -0.0096(8) 0.0009(8) -0.0072(8)
C7 0.0434(10) 0.0571(12) 0.0362(9) -0.0061(9) -0.0008(8) -0.0039(8)
C8 0.0406(10) 0.0456(10) 0.0369(9) -0.0042(8) -0.0007(7) -0.0043(8)
C9 0.0415(10) 0.0669(14) 0.0467(11) 0.0063(9) -0.0034(9) -0.0172(10)
C10 0.0410(10) 0.0857(16) 0.0365(10) -0.0008(10) 0.0006(8) -0.0160(10)
C11 0.0300(9) 0.0757(14) 0.0398(10) 0.0046(9) 0.0044(8) -0.0075(10)
C12 0.0768(19) 0.0713(18) 0.098(2) -0.0117(15) 0.0022(16) 0.0070(16)

loop_
_atom_type_symbol
_atom_type_description
_atom_type_scat_dispersion_real
_atom_type_scat_dispersion_imag
_atom_type_scat_source
C C 0.0033 0.0016 'International Tables Vol C Tables 4.2.6.8 and 6.1.1.4'
H H 0.0000 0.0000 'International Tables Vol C Tables 4.2.6.8 and 6.1.1.4'
N N 0.0061 0.0033 'International Tables Vol C Tables 4.2.6.8 and 6.1.1.4'
O O 0.0106 0.0060 'International Tables Vol C Tables 4.2.6.8 and 6.1.1.4'
S S 0.1246 0.1234 'International Tables Vol C Tables 4.2.6.8 and 6.1.1.4'

loop_
_geom_angle_atom_site_label_1
_geom_angle_atom_site_label_2
_geom_angle_atom_site_label_3
_geom_angle_site_symmetry_1
_geom_angle_site_symmetry_3
_geom_angle
_geom_angle_publ_flag
C11 O3 C12 . . 116.5(2) ?
C7 N1 C8 . . 127.78(16) ?
C7 N1 H1A . . 116.1 ?
C8 N1 H1A . . 116.1 ?
C8 N2 C9 . . 124.28(16) ?
C8 N2 H2A . . 117.9 ?
C9 N2 H2A . . 117.9 ?
C2 C1 C6 . . 119.8(2) ?
C2 C1 H1B . . 120.1 ?
C6 C1 H1B . . 120.1 ?
C3 C2 C1 . . 120.0(2) ?
C3 C2 H2B . . 120.0 ?
C1 C2 H2B . . 120.0 ?
C4 C3 C2 . . 120.5(2) ?
C4 C3 H3A . . 119.8 ?
C2 C3 H3A . . 119.8 ?
C3 C4 C5 . . 119.8(2) ?
C3 C4 H4A . . 120.1 ?
C5 C4 H4A . . 120.1 ?
C4 C5 C6 . . 121.0(2) ?
C4 C5 H5A . . 119.5 ?
C6 C5 H5A . . 119.5 ?
C5 C6 C1 . . 118.93(19) ?
C5 C6 C7 . . 117.30(18) ?
C1 C6 C7 . . 123.63(18) ?
O1 C7 N1 . . 122.51(18) ?
O1 C7 C6 . . 120.56(18) ?
N1 C7 C6 . . 116.94(17) ?
N2 C8 N1 . . 116.04(16) ?
N2 C8 S1 . . 125.16(15) ?
N1 C8 S1 . . 118.80(14) ?
N2 C9 C10 . . 113.98(18) ?
N2 C9 H9A . . 108.8 ?
C10 C9 H9A . . 108.8 ?
N2 C9 H9B . . 108.8 ?
C10 C9 H9B . . 108.8 ?
H9A C9 H9B . . 107.7 ?
C11 C10 C9 . . 114.09(17) ?
C11 C10 H10A . . 108.7 ?
C9 C10 H10A . . 108.7 ?
C11 C10 H10B . . 108.7 ?
C9 C10 H10B . . 108.7 ?
H10A C10 H10B . . 107.6 ?
O2 C11 O3 . . 123.6(2) ?
O2 C11 C10 . . 125.4(2) ?
O3 C11 C10 . . 110.98(18) ?
O3 C12 H12A . . 109.5 ?
O3 C12 H12B . . 109.5 ?
H12A C12 H12B . . 109.5 ?
O3 C12 H12C . . 109.5 ?
H12A C12 H12C . . 109.5 ?
H12B C12 H12C . . 109.5 ?

loop_
_geom_bond_atom_site_label_1
_geom_bond_atom_site_label_2
_geom_bond_site_symmetry_2
_geom_bond_distance
_geom_bond_publ_flag
S1 C8 . 1.6699(19) ?
O1 C7 . 1.220(2) ?
O2 C11 . 1.201(2) ?
O3 C11 . 1.331(3) ?
O3 C12 . 1.438(3) ?
N1 C7 . 1.373(2) ?
N1 C8 . 1.397(2) ?
N1 H1A . 0.8600 ?
N2 C8 . 1.323(2) ?
N2 C9 . 1.454(2) ?
N2 H2A . 0.8600 ?
C1 C2 . 1.387(3) ?
C1 C6 . 1.388(3) ?
C1 H1B . 0.9300 ?
C2 C3 . 1.375(4) ?
C2 H2B . 0.9300 ?
C3 C4 . 1.365(4) ?
C3 H3A . 0.9300 ?
C4 C5 . 1.375(3) ?
C4 H4A . 0.9300 ?
C5 C6 . 1.381(3) ?
C5 H5A . 0.9300 ?
C6 C7 . 1.491(3) ?
C9 C10 . 1.514(3) ?
C9 H9A . 0.9700 ?
C9 H9B . 0.9700 ?
C10 C11 . 1.489(3) ?
C10 H10A . 0.9700 ?
C10 H10B . 0.9700 ?
C12 H12A . 0.9600 ?
C12 H12B . 0.9600 ?
C12 H12C . 0.9600 ?

loop_
_geom_hbond_atom_site_label_D
_geom_hbond_atom_site_label_H
_geom_hbond_atom_site_label_A
_geom_hbond_site_symmetry_D
_geom_hbond_site_symmetry_H
_geom_hbond_site_symmetry_A
_geom_hbond_distance_DH
_geom_hbond_distance_HA
_geom_hbond_distance_DA
_geom_hbond_angle_DHA
_geom_hbond_publ_flag
N2 H2A O1 . . 1_555 0.86 1.94 2.625(2) 136 yes
N1 H1A O2 . . 1_655 0.86 2.17 3.022(2) 169 yes
C1 H1B O2 . . 1_655 0.93 2.50 3.187(3) 130 yes
C9 H9A O1 . . 2_566 0.97 2.59 3.464(3) 150 yes

loop_
_cod_related_entry_id
_cod_related_entry_database
_cod_related_entry_code
1 ChemSpider 30656572
